data_2238244
loop_
_publ_author_name
'Mabkhot, Yahia Nasser'
'Alatibi, Fatima'
'Barakat, Assem'
'Choudhary, M. Iqbal'
'Yousuf, Sammer'

_publ_section_title
;
 Ethyl 4-acetyl-5-anilino-3-methylthiophene-2-carboxylate
;
_journal_coeditor_code RZ5071
_journal_issue 7
_journal_name_full 'Acta Crystallographica Section E'
_journal_page_first o1049
_journal_paper_doi 10.1107/S160053681301547X
_journal_volume 69
_journal_year 2013
_chemical_formula_iupac 'C16 H17 N O3 S'
_chemical_formula_moiety 'C16 H17 N O3 S'
_chemical_formula_sum 'C16 H17 N O3 S'
_chemical_formula_weight 303.37
_chemical_name_systematic
;
Ethyl 4-acetyl-5-anilino-3-methylthiophene-2-carboxylate
;
_space_group_IT_number 2
_symmetry_cell_setting triclinic
_symmetry_space_group_name_Hall '-P 1'
_symmetry_space_group_name_H-M 'P -1'
_atom_sites_solution_hydrogens geom
_atom_sites_solution_primary direct
_atom_sites_solution_secondary difmap
_audit_creation_method SHELXL-97
_cell_angle_alpha 66.759(2)
_cell_angle_beta 89.754(2)
_cell_angle_gamma 66.785(2)
_cell_formula_units_Z 2
_cell_length_a 7.9443(6)
_cell_length_b 9.5038(7)
_cell_length_c 11.8706(9)
_cell_measurement_reflns_used 2619
_cell_measurement_temperature 273(2)
_cell_measurement_theta_max 25.84
_cell_measurement_theta_min 2.46
_cell_volume 744.60(10)
_computing_cell_refinement 'SAINT (Bruker, 2000)'
_computing_data_collection 'SMART (Bruker, 2000)'
_computing_data_reduction 'SAINT (Bruker, 2000)'
_computing_molecular_graphics 'SHELXTL (Sheldrick, 2008)'
_computing_publication_material
;
SHELXTL (Sheldrick, 2008), PARST (Nardelli, 1995) and PLATON
(Spek, 2009)
;
_computing_structure_refinement 'SHELXL97 (Sheldrick, 2008)'
_computing_structure_solution 'SHELXS97 (Sheldrick, 2008)'
_diffrn_ambient_temperature 273(2)
_diffrn_measured_fraction_theta_full 0.996
_diffrn_measured_fraction_theta_max 0.996
_diffrn_measurement_device_type
;
Bruker SMART APEX CCD area-detector diffractometer
;
_diffrn_measurement_method '\w scan'
_diffrn_radiation_monochromator graphite
_diffrn_radiation_source 'fine-focus sealed tube'
_diffrn_radiation_type MoK\a
_diffrn_radiation_wavelength 0.71073
_diffrn_reflns_av_R_equivalents 0.0279
_diffrn_reflns_av_sigmaI/netI 0.0324
_diffrn_reflns_limit_h_max 10
_diffrn_reflns_limit_h_min -10
_diffrn_reflns_limit_k_max 12
_diffrn_reflns_limit_k_min -12
_diffrn_reflns_limit_l_max 15
_diffrn_reflns_limit_l_min -15
_diffrn_reflns_number 10410
_diffrn_reflns_theta_full 28.33
_diffrn_reflns_theta_max 28.33
_diffrn_reflns_theta_min 1.90
_exptl_absorpt_coefficient_mu 0.227
_exptl_absorpt_correction_T_max 0.9497
_exptl_absorpt_correction_T_min 0.9049
_exptl_absorpt_correction_type multi-scan
_exptl_absorpt_process_details '(SADABS; Bruker, 2000)'
_exptl_crystal_colour Yellow
_exptl_crystal_density_diffrn 1.353
_exptl_crystal_density_method 'not measured'
_exptl_crystal_description Block
_exptl_crystal_F_000 320
_exptl_crystal_size_max 0.45
_exptl_crystal_size_mid 0.42
_exptl_crystal_size_min 0.23
_refine_diff_density_max 0.300
_refine_diff_density_min -0.246
_refine_ls_extinction_method none
_refine_ls_goodness_of_fit_ref 1.049
_refine_ls_hydrogen_treatment mixed
_refine_ls_matrix_type full
_refine_ls_number_parameters 194
_refine_ls_number_reflns 3699
_refine_ls_number_restraints 0
_refine_ls_restrained_S_all 1.049
_refine_ls_R_factor_all 0.0646
_refine_ls_R_factor_gt 0.0480
_refine_ls_shift/su_max 0.000
_refine_ls_shift/su_mean 0.000
_refine_ls_structure_factor_coef Fsqd
_refine_ls_weighting_details 'calc w=1/[\s^2^(Fo^2^)+(0.0618P)^2^+0.0954P] where P=(Fo^2^+2Fc^2^)/3'
_refine_ls_weighting_scheme calc
_refine_ls_wR_factor_gt 0.1143
_refine_ls_wR_factor_ref 0.1255
_reflns_number_gt 2848
_reflns_number_total 3699
_reflns_threshold_expression >2\s(I)
_cod_data_source_file rz5071.cif
_cod_data_source_block I
_cod_database_code 2238244
_cod_database_fobs_code 2238244

loop_
_symmetry_equiv_pos_as_xyz
'x, y, z'
'-x, -y, -z'

loop_
_atom_site_type_symbol
_atom_site_label
_atom_site_fract_x
_atom_site_fract_y
_atom_site_fract_z
_atom_site_U_iso_or_equiv
_atom_site_adp_type
_atom_site_calc_flag
_atom_site_refinement_flags
_atom_site_occupancy
_atom_site_symmetry_multiplicity
S S1 0.48333(6) 0.26835(5) -0.00730(4) 0.04325(15) Uani d . 1 1
O O1 0.8347(2) 0.01329(18) -0.22852(13) 0.0685(4) Uani d . 1 1
O O2 0.6413(2) -0.06433(17) 0.34080(12) 0.0704(5) Uani d . 1 1
O O3 0.41944(19) 0.19842(16) 0.23323(11) 0.0546(3) Uani d . 1 1
N N1 0.5630(2) 0.2832(2) -0.23190(14) 0.0483(4) Uani d . 1 1
C C2 0.6046(2) 0.1930(2) -0.10687(15) 0.0404(4) Uani d . 1 1
C C3 0.7453(2) 0.0270(2) -0.04358(15) 0.0407(4) Uani d . 1 1
C C4 0.7482(2) -0.0370(2) 0.08869(15) 0.0394(4) Uani d . 1 1
C C5 0.6149(2) 0.0774(2) 0.12066(15) 0.0419(4) Uani d . 1 1
C C6 0.5653(3) 0.0580(2) 0.24344(16) 0.0475(4) Uani d . 1 1
C C7 0.3506(3) 0.1937(3) 0.34727(19) 0.0634(6) Uani d . 1 1
H H7A 0.4503 0.1639 0.4111 0.076 Uiso calc R 1 1
H H7B 0.2996 0.1109 0.3776 0.076 Uiso calc R 1 1
C C8 0.2028(3) 0.3670(3) 0.3158(2) 0.0728(6) Uani d . 1 1
H H8A 0.1526 0.3702 0.3889 0.109 Uiso calc R 1 1
H H8B 0.1054 0.3948 0.2524 0.109 Uiso calc R 1 1
H H8C 0.2553 0.4475 0.2858 0.109 Uiso calc R 1 1
C C9 0.8800(3) -0.2083(2) 0.18489(17) 0.0539(5) Uani d . 1 1
H H9A 0.8528 -0.2197 0.2661 0.081 Uiso calc R 1 1
H H9B 1.0055 -0.2205 0.1820 0.081 Uiso calc R 1 1
H H9C 0.8659 -0.2944 0.1682 0.081 Uiso calc R 1 1
C C10 0.8559(2) -0.0600(2) -0.11438(17) 0.0466(4) Uani d . 1 1
C C11 0.9989(3) -0.2421(3) -0.0534(2) 0.0605(5) Uani d . 1 1
H H11A 1.0558 -0.2749 -0.1159 0.091 Uiso calc R 1 1
H H11B 0.9394 -0.3133 -0.0102 0.091 Uiso calc R 1 1
H H11C 1.0925 -0.2538 0.0049 0.091 Uiso calc R 1 1
C C12 0.4166(2) 0.4428(2) -0.30492(15) 0.0435(4) Uani d . 1 1
C C13 0.3570(3) 0.5761(2) -0.27179(18) 0.0536(5) Uani d . 1 1
H H13A 0.4097 0.5614 -0.1958 0.064 Uiso calc R 1 1
C C14 0.2190(3) 0.7316(2) -0.3516(2) 0.0640(6) Uani d . 1 1
H H14A 0.1781 0.8210 -0.3286 0.077 Uiso calc R 1 1
C C15 0.1418(3) 0.7551(3) -0.4643(2) 0.0665(6) Uani d . 1 1
H H15A 0.0501 0.8603 -0.5181 0.080 Uiso calc R 1 1
C C16 0.2008(3) 0.6224(3) -0.49714(19) 0.0653(6) Uani d . 1 1
H H16A 0.1484 0.6380 -0.5735 0.078 Uiso calc R 1 1
C C17 0.3366(3) 0.4667(2) -0.41818(17) 0.0540(5) Uani d . 1 1
H H17A 0.3750 0.3772 -0.4409 0.065 Uiso calc R 1 1
H H1A 0.627(3) 0.228(3) -0.267(2) 0.058(6) Uiso d . 1 1

loop_
_atom_site_aniso_label
_atom_site_aniso_U_11
_atom_site_aniso_U_22
_atom_site_aniso_U_33
_atom_site_aniso_U_12
_atom_site_aniso_U_13
_atom_site_aniso_U_23
S1 0.0447(3) 0.0347(2) 0.0357(2) -0.00843(18) 0.00177(18) -0.00958(17)
O1 0.0810(10) 0.0576(9) 0.0452(8) -0.0093(8) 0.0116(7) -0.0217(7)
O2 0.0924(11) 0.0462(8) 0.0366(7) -0.0056(7) 0.0057(7) -0.0072(6)
O3 0.0653(8) 0.0428(7) 0.0390(7) -0.0107(6) 0.0109(6) -0.0139(6)
N1 0.0532(9) 0.0401(8) 0.0330(8) -0.0071(7) 0.0017(7) -0.0105(6)
C2 0.0419(9) 0.0394(9) 0.0344(8) -0.0161(7) 0.0013(7) -0.0119(7)
C3 0.0382(9) 0.0379(8) 0.0387(9) -0.0121(7) 0.0011(7) -0.0136(7)
C4 0.0379(8) 0.0348(8) 0.0369(8) -0.0121(7) -0.0019(7) -0.0105(7)
C5 0.0459(9) 0.0357(8) 0.0331(8) -0.0132(7) -0.0013(7) -0.0084(7)
C6 0.0573(11) 0.0370(9) 0.0381(9) -0.0144(8) 0.0025(8) -0.0121(7)
C7 0.0785(15) 0.0569(12) 0.0454(11) -0.0198(11) 0.0207(10) -0.0223(10)
C8 0.0731(15) 0.0667(14) 0.0759(16) -0.0192(12) 0.0235(13) -0.0386(13)
C9 0.0515(11) 0.0418(10) 0.0426(10) -0.0044(8) -0.0029(8) -0.0090(8)
C10 0.0447(10) 0.0452(10) 0.0461(10) -0.0156(8) 0.0045(8) -0.0194(8)
C11 0.0581(12) 0.0510(11) 0.0601(13) -0.0085(9) 0.0104(10) -0.0268(10)
C12 0.0440(9) 0.0390(9) 0.0351(9) -0.0153(7) 0.0041(7) -0.0065(7)
C13 0.0664(13) 0.0430(10) 0.0415(10) -0.0210(9) -0.0020(9) -0.0107(8)
C14 0.0776(15) 0.0396(10) 0.0563(13) -0.0154(10) 0.0040(11) -0.0126(9)
C15 0.0637(13) 0.0466(11) 0.0528(12) -0.0064(10) -0.0046(10) -0.0034(9)
C16 0.0684(14) 0.0613(13) 0.0417(11) -0.0148(11) -0.0086(10) -0.0112(10)
C17 0.0619(12) 0.0493(10) 0.0368(10) -0.0146(9) 0.0011(8) -0.0140(8)

loop_
_atom_type_symbol
_atom_type_description
_atom_type_scat_dispersion_real
_atom_type_scat_dispersion_imag
_atom_type_scat_source
C C 0.0033 0.0016 'International Tables Vol C Tables 4.2.6.8 and 6.1.1.4'
H H 0.0000 0.0000 'International Tables Vol C Tables 4.2.6.8 and 6.1.1.4'
N N 0.0061 0.0033 'International Tables Vol C Tables 4.2.6.8 and 6.1.1.4'
O O 0.0106 0.0060 'International Tables Vol C Tables 4.2.6.8 and 6.1.1.4'
S S 0.1246 0.1234 'International Tables Vol C Tables 4.2.6.8 and 6.1.1.4'

loop_
_geom_angle_atom_site_label_1
_geom_angle_atom_site_label_2
_geom_angle_atom_site_label_3
_geom_angle
C2 S1 C5 91.06(8)
C6 O3 C7 116.03(14)
C2 N1 C12 129.39(17)
C2 N1 H1A 111.3(15)
C12 N1 H1A 118.8(15)
N1 C2 C3 124.72(16)
N1 C2 S1 122.77(13)
C3 C2 S1 112.47(12)
C2 C3 C4 111.16(15)
C2 C3 C10 119.78(15)
C4 C3 C10 128.91(15)
C5 C4 C3 112.44(14)
C5 C4 C9 121.66(16)
C3 C4 C9 125.89(16)
C4 C5 C6 129.30(15)
C4 C5 S1 112.85(13)
C6 C5 S1 117.80(13)
O2 C6 O3 123.37(17)
O2 C6 C5 126.39(17)
O3 C6 C5 110.24(14)
O3 C7 C8 106.38(17)
O3 C7 H7A 110.5
C8 C7 H7A 110.5
O3 C7 H7B 110.5
C8 C7 H7B 110.5
H7A C7 H7B 108.6
C7 C8 H8A 109.5
C7 C8 H8B 109.5
H8A C8 H8B 109.5
C7 C8 H8C 109.5
H8A C8 H8C 109.5
H8B C8 H8C 109.5
C4 C9 H9A 109.5
C4 C9 H9B 109.5
H9A C9 H9B 109.5
C4 C9 H9C 109.5
H9A C9 H9C 109.5
H9B C9 H9C 109.5
O1 C10 C3 120.70(17)
O1 C10 C11 116.71(17)
C3 C10 C11 122.59(17)
C10 C11 H11A 109.5
C10 C11 H11B 109.5
H11A C11 H11B 109.5
C10 C11 H11C 109.5
H11A C11 H11C 109.5
H11B C11 H11C 109.5
C13 C12 C17 119.32(16)
C13 C12 N1 123.40(16)
C17 C12 N1 117.20(17)
C12 C13 C14 119.95(18)
C12 C13 H13A 120.0
C14 C13 H13A 120.0
C15 C14 C13 120.5(2)
C15 C14 H14A 119.8
C13 C14 H14A 119.8
C14 C15 C16 119.61(19)
C14 C15 H15A 120.2
C16 C15 H15A 120.2
C15 C16 C17 120.50(19)
C15 C16 H16A 119.7
C17 C16 H16A 119.7
C16 C17 C12 120.15(19)
C16 C17 H17A 119.9
C12 C17 H17A 119.9

loop_
_geom_bond_atom_site_label_1
_geom_bond_atom_site_label_2
_geom_bond_distance
S1 C2 1.7182(18)
S1 C5 1.7422(16)
O1 C10 1.230(2)
O2 C6 1.202(2)
O3 C6 1.339(2)
O3 C7 1.449(2)
N1 C2 1.350(2)
N1 C12 1.409(2)
N1 H1A 0.82(2)
C2 C3 1.409(2)
C3 C4 1.439(2)
C3 C10 1.460(2)
C4 C5 1.365(2)
C4 C9 1.500(2)
C5 C6 1.468(2)
C7 C8 1.491(3)
C7 H7A 0.9700
C7 H7B 0.9700
C8 H8A 0.9600
C8 H8B 0.9600
C8 H8C 0.9600
C9 H9A 0.9600
C9 H9B 0.9600
C9 H9C 0.9600
C10 C11 1.509(3)
C11 H11A 0.9600
C11 H11B 0.9600
C11 H11C 0.9600
C12 C13 1.379(3)
C12 C17 1.384(3)
C13 C14 1.382(3)
C13 H13A 0.9300
C14 C15 1.371(3)
C14 H14A 0.9300
C15 C16 1.372(3)
C15 H15A 0.9300
C16 C17 1.374(3)
C16 H16A 0.9300
C17 H17A 0.9300

loop_
_geom_hbond_atom_site_label_D
_geom_hbond_atom_site_label_H
_geom_hbond_atom_site_label_A
_geom_hbond_distance_DH
_geom_hbond_distance_HA
_geom_hbond_distance_DA
_geom_hbond_angle_DHA
_geom_hbond_publ_flag
N1 H1A O1 0.82(3) 1.93(3) 2.607(3) 140(2) yes

loop_
_geom_torsion_atom_site_label_1
_geom_torsion_atom_site_label_2
_geom_torsion_atom_site_label_3
_geom_torsion_atom_site_label_4
_geom_torsion
C12 N1 C2 C3 174.03(18)
C12 N1 C2 S1 -3.6(3)
C5 S1 C2 N1 176.62(16)
C5 S1 C2 C3 -1.28(14)
N1 C2 C3 C4 -176.94(17)
S1 C2 C3 C4 0.91(19)
N1 C2 C3 C10 -1.0(3)
S1 C2 C3 C10 176.89(13)
C2 C3 C4 C5 0.1(2)
C10 C3 C4 C5 -175.39(17)
C2 C3 C4 C9 -179.55(16)
C10 C3 C4 C9 4.9(3)
C3 C4 C5 C6 176.08(18)
C9 C4 C5 C6 -4.2(3)
C3 C4 C5 S1 -1.09(19)
C9 C4 C5 S1 178.60(14)
C2 S1 C5 C4 1.37(14)
C2 S1 C5 C6 -176.16(15)
C7 O3 C6 O2 -2.5(3)
C7 O3 C6 C5 177.47(16)
C4 C5 C6 O2 3.2(3)
S1 C5 C6 O2 -179.74(17)
C4 C5 C6 O3 -176.76(17)
S1 C5 C6 O3 0.3(2)
C6 O3 C7 C8 174.54(18)
C2 C3 C10 O1 4.0(3)
C4 C3 C10 O1 179.20(18)
C2 C3 C10 C11 -175.38(17)
C4 C3 C10 C11 -0.2(3)
C2 N1 C12 C13 39.8(3)
C2 N1 C12 C17 -143.5(2)
C17 C12 C13 C14 -0.1(3)
N1 C12 C13 C14 176.61(18)
C12 C13 C14 C15 -0.7(3)
C13 C14 C15 C16 0.8(4)
C14 C15 C16 C17 -0.2(4)
C15 C16 C17 C12 -0.6(3)
C13 C12 C17 C16 0.7(3)
N1 C12 C17 C16 -176.19(19)
